data_1525760
loop_
_publ_author_name
'Chan, J.Y.'
'Olmstead, M.M.'
'Hope, H.'
'Kauzlarich, S.M.'

_publ_section_title
;
 Synthesis, structure, and properties of Eu16 Sb11 and Eu16 Bi11
;
_journal_name_full 'Journal of Solid State Chemistry'
_journal_page_first 168
_journal_page_last 176
_journal_volume 155
_journal_year 2000
_chemical_formula_sum 'Eu16 Sb11'
_space_group_IT_number 113
_symmetry_space_group_name_Hall 'P -4 2ab'
_symmetry_space_group_name_H-M 'P -4 21 m'
_cell_angle_alpha 90
_cell_angle_beta 90
_cell_angle_gamma 90
_cell_formula_units_Z 2
_cell_length_a 12.674
_cell_length_b 12.674
_cell_length_c 11.72
_cell_volume 1882.587
_citation_journal_id_ASTM JSSCBI
_cod_data_source_file Chan_JSSCBI_2000_32.cif
_cod_data_source_block Eu16Sb11
_cod_database_code 1525760

loop_
_symmetry_equiv_pos_as_xyz
x,y,z
y,-x,-z
-x,-y,z
-y,x,-z
x+1/2,-y+1/2,-z
-y+1/2,-x+1/2,z
-x+1/2,y+1/2,-z
y+1/2,x+1/2,z

loop_
_atom_site_label
_atom_site_type_symbol
_atom_site_fract_x
_atom_site_fract_y
_atom_site_fract_z
_atom_site_occupancy
_atom_site_U_iso_or_equiv
Eu6 Eu 0.0693 0.2029 0.3132 1 0.0
Eu5 Eu 0.4254 0.7088 0.2897 1 0.0
Eu4 Eu 0.2913 0.5897 -0.0015 1 0.0
Sb6 Sb 0.1675 0.6675 0.236 1 0.0
Eu2 Eu 0 0.5 0.1496 1 0.0
Eu1 Eu 0 0.5 0.7902 1 0.0
Eu3 Eu 0.1334 0.6334 0.4998 1 0.0
Sb2 Sb 0 0 0.145 1 0.0
Sb3 Sb 0.375 0.875 0.4892 1 0.0
Sb5 Sb 0.1795 0.6795 0.7613 1 0.0
Sb1 Sb 0 0 0.4716 0.5 0.0
Sb4 Sb 0.356 0.856 0.029 1 0.0
